data_2223537
loop_
_publ_author_name
'Rousselin, Yoann'
'Denat, Franck'
'Lebeau, Benedicte'
'Walcarius, Alain'

_publ_section_title
;1,8-Bis[3-(triethoxysilyl)propyl]-1,8-diazoniatricyclo[9.3.1.1^4,8^]hexadecane
 diiodide
;
_journal_coeditor_code RK2168
_journal_issue 10
_journal_name_full 'Acta Crystallographica Section E'
_journal_page_first o2531
_journal_paper_doi 10.1107/S1600536809038112
_journal_volume 65
_journal_year 2009
_chemical_formula_iupac 'C30 H66 N4 O6 Si2 2+, 2I -'
_chemical_formula_moiety 'C30 H66 N4 O6 Si2 2+, 2(I -)'
_chemical_formula_sum 'C30 H66 I2 N4 O6 Si2'
_chemical_formula_weight 888.85
_chemical_name_systematic
;1,8-Bis[3-(triethoxysilyl)propyl]-1,8-diazoniatricyclo[9.3.1.1^4,8^]hexadecane
diiodide
;
_space_group_IT_number 14
_symmetry_cell_setting monoclinic
_symmetry_space_group_name_Hall '-P 2ybc'
_symmetry_space_group_name_H-M 'P 1 21/c 1'
_atom_sites_solution_hydrogens geom
_atom_sites_solution_primary direct
_atom_sites_solution_secondary difmap
_audit_creation_method SHELXL97
_cell_angle_alpha 90.00
_cell_angle_beta 101.8080(10)
_cell_angle_gamma 90.00
_cell_formula_units_Z 2
_cell_length_a 15.0484(2)
_cell_length_b 8.42290(10)
_cell_length_c 16.5921(3)
_cell_measurement_reflns_used 4978
_cell_measurement_temperature 115(2)
_cell_measurement_theta_max 27.485
_cell_measurement_theta_min 0.998
_cell_volume 2058.56(5)
_computing_cell_refinement 'SCALEPACK (Otwinowski & Minor, 1997)'
_computing_data_collection 'COLLECT (Nonius, 2000)'
_computing_data_reduction 'DENZO and SCALEPACK (Otwinowski & Minor, 1997)'
_computing_molecular_graphics 'ORTEP-3 (Farrugia, 1997)'
_computing_publication_material 'WinGX    (Farrugia, 1999)'
_computing_structure_refinement 'SHELXL97 (Sheldrick, 2008)'
_computing_structure_solution 'SIR92 (Altomare <i>et al.</i>,  1993)'
_diffrn_ambient_temperature 115(2)
_diffrn_detector_area_resol_mean 9
_diffrn_measured_fraction_theta_full 0.996
_diffrn_measured_fraction_theta_max 0.996
_diffrn_measurement_device_type 'Nonius Kappa CCD'
_diffrn_measurement_method '\f and \w'
_diffrn_radiation_monochromator graphite
_diffrn_radiation_source 'fine--focus sealed tube'
_diffrn_radiation_type MoK\a
_diffrn_radiation_wavelength 0.71073
_diffrn_reflns_av_R_equivalents 0.0304
_diffrn_reflns_av_sigmaI/netI 0.0368
_diffrn_reflns_limit_h_max 19
_diffrn_reflns_limit_h_min -19
_diffrn_reflns_limit_k_max 10
_diffrn_reflns_limit_k_min -10
_diffrn_reflns_limit_l_max 21
_diffrn_reflns_limit_l_min -21
_diffrn_reflns_number 8944
_diffrn_reflns_theta_full 27.46
_diffrn_reflns_theta_max 27.46
_diffrn_reflns_theta_min 2.94
_exptl_absorpt_coefficient_mu 1.626
_exptl_absorpt_correction_type none
_exptl_crystal_colour colourless
_exptl_crystal_density_diffrn 1.434
_exptl_crystal_density_method 'not measured'
_exptl_crystal_description Prism
_exptl_crystal_F_000 912
_exptl_crystal_size_max 0.21
_exptl_crystal_size_mid 0.21
_exptl_crystal_size_min 0.15
_refine_diff_density_max 0.804
_refine_diff_density_min -0.837
_refine_ls_extinction_method none
_refine_ls_goodness_of_fit_ref 1.028
_refine_ls_hydrogen_treatment constr
_refine_ls_matrix_type full
_refine_ls_number_constraints 16
_refine_ls_number_parameters 208
_refine_ls_number_reflns 4686
_refine_ls_number_restraints 17
_refine_ls_restrained_S_all 1.029
_refine_ls_R_factor_all 0.0406
_refine_ls_R_factor_gt 0.0299
_refine_ls_shift/su_max 0.002
_refine_ls_shift/su_mean 0.000
_refine_ls_structure_factor_coef Fsqd
_refine_ls_weighting_details 'calc w=1/[\s^2^(Fo^2^)+(0.0349P)^2^+1.6474P] where P=(Fo^2^+2Fc^2^)/3'
_refine_ls_weighting_scheme calc
_refine_ls_wR_factor_gt 0.0714
_refine_ls_wR_factor_ref 0.0758
_reflns_number_gt 3900
_reflns_number_total 4686
_reflns_threshold_expression I>2\s(I)
_cod_data_source_file rk2168.cif
_cod_data_source_block I
_cod_original_cell_volume 2058.57(5)
_cod_original_sg_symbol_H-M 'P 21/c'
_cod_database_code 2223537
_cod_database_fobs_code 2223537

loop_
_symmetry_equiv_pos_as_xyz
'x, y, z'
'-x, y+1/2, -z+1/2'
'-x, -y, -z'
'x, -y-1/2, z-1/2'

loop_
_atom_site_type_symbol
_atom_site_label
_atom_site_fract_x
_atom_site_fract_y
_atom_site_fract_z
_atom_site_U_iso_or_equiv
_atom_site_adp_type
_atom_site_calc_flag
_atom_site_refinement_flags
_atom_site_occupancy
_atom_site_disorder_assembly
_atom_site_disorder_group
C C1 0.59893(17) 0.0563(3) 0.11258(14) 0.0219(5) Uani d . 1 . .
H H1A 0.5638 -0.0392 0.1215 0.026 Uiso calc R 1 . .
H H1B 0.6450 0.0741 0.1636 0.026 Uiso calc R 1 . .
C C2 0.64831(17) 0.0206(3) 0.04340(14) 0.0231(5) Uani d . 1 . .
H H2A 0.6804 0.1179 0.0318 0.028 Uiso calc R 1 . .
H H2B 0.6949 -0.0616 0.0627 0.028 Uiso calc R 1 . .
C C3 0.64235(18) -0.0542(3) -0.09955(16) 0.0275(6) Uani d . 1 . .
H H3A 0.6837 -0.1465 -0.0873 0.033 Uiso calc R 1 . .
H H3B 0.6793 0.0417 -0.1032 0.033 Uiso calc R 1 . .
C C4 0.5753(2) -0.0802(3) -0.18030(15) 0.0289(6) Uani d . 1 . .
H H4A 0.5414 0.0195 -0.1962 0.035 Uiso calc R 1 . .
H H4B 0.6093 -0.1057 -0.2238 0.035 Uiso calc R 1 . .
C C5 0.50826(18) -0.2128(3) -0.17557(14) 0.0244(5) Uani d . 1 . .
H H5A 0.5400 -0.3162 -0.1734 0.029 Uiso calc R 1 . .
H H5B 0.4599 -0.2113 -0.2260 0.029 Uiso calc R 1 . .
C C6 0.54212(16) -0.1799(3) -0.02599(13) 0.0192(5) Uani d . 1 . .
H H6A 0.5175 -0.1772 0.0250 0.023 Uiso calc R 1 . .
H H6B 0.5839 -0.2715 -0.0227 0.023 Uiso calc R 1 . .
C C7 0.58228(17) 0.3514(3) 0.08780(14) 0.0214(5) Uani d . 1 . .
H H7A 0.5970 0.3490 0.0323 0.026 Uiso calc R 1 . .
H H7B 0.5389 0.4396 0.0884 0.026 Uiso calc R 1 . .
C C8 0.66860(17) 0.3891(3) 0.14980(15) 0.0232(5) Uani d . 1 . .
H H8A 0.7175 0.3148 0.1428 0.028 Uiso calc R 1 . .
H H8B 0.6581 0.3774 0.2065 0.028 Uiso calc R 1 . .
C C9 0.69656(17) 0.5607(3) 0.13546(15) 0.0241(5) Uani d . 1 B .
H H9A 0.6483 0.6334 0.1457 0.029 Uiso calc R 1 . .
H H9B 0.7009 0.5726 0.0770 0.029 Uiso calc R 1 . .
Si Si1 0.80597(5) 0.62166(9) 0.20138(5) 0.02915(17) Uani d D 1 . .
O O1 0.81232(14) 0.5729(2) 0.29651(11) 0.0361(5) Uani d D 1 A .
C C11A 0.8556(3) 0.4338(5) 0.3373(2) 0.0469(7) Uani d PD 0.78 A 1
H H11A 0.9028 0.3950 0.3084 0.056 Uiso calc PR 0.78 A 1
H H11B 0.8103 0.3484 0.3366 0.056 Uiso calc PR 0.78 A 1
C C12A 0.8981(3) 0.4762(6) 0.4245(2) 0.0469(7) Uani d PD 0.78 A 1
H H12A 0.9275 0.3821 0.4530 0.070 Uiso calc PR 0.78 A 1
H H12B 0.8510 0.5143 0.4528 0.070 Uiso calc PR 0.78 A 1
H H12C 0.9434 0.5598 0.4248 0.070 Uiso calc PR 0.78 A 1
O O2A 0.8055(5) 0.8155(4) 0.1990(3) 0.0331(13) Uani d PD 0.67 B 1
C C21A 0.8750(5) 0.9184(6) 0.2443(4) 0.0513(14) Uani d PD 0.67 B 1
H H21A 0.9327 0.8592 0.2608 0.062 Uiso calc PR 0.67 B 1
H H21B 0.8567 0.9577 0.2947 0.062 Uiso calc PR 0.67 B 1
C C22A 0.8879(5) 1.0565(6) 0.1897(4) 0.0513(14) Uani d PD 0.67 B 1
H H22A 0.9363 1.1256 0.2190 0.077 Uiso calc PR 0.67 B 1
H H22B 0.8312 1.1169 0.1754 0.077 Uiso calc PR 0.67 B 1
H H22C 0.9045 1.0165 0.1393 0.077 Uiso calc PR 0.67 B 1
O O3A 0.8982(4) 0.5450(14) 0.1800(4) 0.0372(16) Uani d PD 0.58 B 1
C C31A 0.9148(5) 0.5705(8) 0.0983(4) 0.0554(10) Uani d PD 0.58 B 1
H H31A 0.9762 0.6158 0.1020 0.066 Uiso calc PR 0.58 B 1
H H31B 0.8699 0.6470 0.0683 0.066 Uiso calc PR 0.58 B 1
C C32A 0.9074(5) 0.4163(7) 0.0524(4) 0.0554(10) Uani d PD 0.58 B 1
H H32A 0.9235 0.4327 -0.0013 0.083 Uiso calc PR 0.58 B 1
H H32B 0.8450 0.3767 0.0444 0.083 Uiso calc PR 0.58 B 1
H H32C 0.9489 0.3386 0.0841 0.083 Uiso calc PR 0.58 B 1
C C11B 0.8814(9) 0.5688(15) 0.3700(7) 0.0469(7) Uani d PD 0.22 A 2
H H11C 0.8631 0.6319 0.4143 0.056 Uiso calc PR 0.22 A 2
H H11D 0.9394 0.6111 0.3596 0.056 Uiso calc PR 0.22 A 2
C C12B 0.8901(12) 0.3975(16) 0.3927(10) 0.0469(7) Uani d PD 0.22 A 2
H H12D 0.9334 0.3855 0.4452 0.070 Uiso calc PR 0.22 A 2
H H12E 0.9121 0.3384 0.3497 0.070 Uiso calc PR 0.22 A 2
H H12F 0.8308 0.3560 0.3981 0.070 Uiso calc PR 0.22 A 2
O O2B 0.8147(12) 0.8091(9) 0.1799(8) 0.0331(13) Uani d PD 0.33 B 2
C C21B 0.8921(11) 0.8929(11) 0.2268(11) 0.0513(14) Uani d PD 0.33 B 2
H H21C 0.9471 0.8657 0.2056 0.062 Uiso calc PR 0.33 B 2
H H21D 0.9022 0.8599 0.2853 0.062 Uiso calc PR 0.33 B 2
C C22B 0.8762(11) 1.0688(11) 0.2205(8) 0.0513(14) Uani d PD 0.33 B 2
H H22D 0.9308 1.1245 0.2490 0.077 Uiso calc PR 0.33 B 2
H H22E 0.8250 1.0965 0.2459 0.077 Uiso calc PR 0.33 B 2
H H22F 0.8625 1.1002 0.1624 0.077 Uiso calc PR 0.33 B 2
O O3B 0.8823(7) 0.521(2) 0.1642(6) 0.0372(16) Uani d PD 0.42 B 2
C C31B 0.8901(7) 0.4696(11) 0.0824(5) 0.0554(10) Uani d PD 0.42 B 2
H H31C 0.8350 0.4095 0.0568 0.066 Uiso calc PR 0.42 B 2
H H31D 0.9431 0.3982 0.0866 0.066 Uiso calc PR 0.42 B 2
C C32B 0.9010(6) 0.6094(10) 0.0298(5) 0.0554(10) Uani d PD 0.42 B 2
H H32D 0.9007 0.5734 -0.0264 0.083 Uiso calc PR 0.42 B 2
H H32E 0.9588 0.6625 0.0522 0.083 Uiso calc PR 0.42 B 2
H H32F 0.8509 0.6839 0.0291 0.083 Uiso calc PR 0.42 B 2
N N1 0.53482(13) 0.1971(2) 0.10041(11) 0.0190(4) Uani d . 1 . .
N N2 0.59027(13) -0.0345(3) -0.03396(11) 0.0205(4) Uani d . 1 . .
I I1 0.660451(12) 0.40929(2) -0.121474(10) 0.03066(7) Uani d . 1 . .

loop_
_atom_site_aniso_label
_atom_site_aniso_U_11
_atom_site_aniso_U_22
_atom_site_aniso_U_33
_atom_site_aniso_U_12
_atom_site_aniso_U_13
_atom_site_aniso_U_23
C1 0.0257(13) 0.0179(12) 0.0204(11) 0.0039(10) 0.0006(9) 0.0014(9)
C2 0.0217(12) 0.0210(13) 0.0261(12) 0.0012(10) 0.0039(10) -0.0022(10)
C3 0.0302(14) 0.0256(14) 0.0310(13) -0.0024(11) 0.0161(11) -0.0011(11)
C4 0.0406(16) 0.0270(14) 0.0229(12) -0.0020(12) 0.0151(11) 0.0014(10)
C5 0.0343(14) 0.0242(13) 0.0164(11) 0.0024(11) 0.0094(10) -0.0012(10)
C6 0.0202(12) 0.0190(12) 0.0178(10) 0.0016(9) 0.0027(9) 0.0005(9)
C7 0.0270(13) 0.0158(11) 0.0208(11) -0.0001(10) 0.0035(9) 0.0001(9)
C8 0.0238(13) 0.0221(13) 0.0232(12) 0.0016(10) 0.0038(10) -0.0015(10)
C9 0.0248(13) 0.0246(13) 0.0233(12) -0.0007(10) 0.0062(10) -0.0002(10)
Si1 0.0226(4) 0.0339(4) 0.0295(4) -0.0054(3) 0.0018(3) 0.0045(3)
O1 0.0393(12) 0.0396(12) 0.0270(10) 0.0019(9) 0.0011(8) 0.0013(8)
C11A 0.0436(16) 0.056(2) 0.0373(16) 0.0062(15) -0.0013(13) 0.0084(13)
C12A 0.0436(16) 0.056(2) 0.0373(16) 0.0062(15) -0.0013(13) 0.0084(13)
O2A 0.036(2) 0.0343(12) 0.026(3) -0.0153(11) -0.001(2) 0.0030(13)
C21A 0.044(3) 0.0352(16) 0.066(3) -0.0109(14) -0.009(2) -0.0051(17)
C22A 0.044(3) 0.0352(16) 0.066(3) -0.0109(14) -0.009(2) -0.0051(17)
O3A 0.013(2) 0.066(4) 0.030(3) -0.004(3) -0.002(2) 0.002(2)
C31A 0.047(2) 0.076(3) 0.050(2) -0.005(2) 0.0256(18) -0.001(2)
C32A 0.047(2) 0.076(3) 0.050(2) -0.005(2) 0.0256(18) -0.001(2)
C11B 0.0436(16) 0.056(2) 0.0373(16) 0.0062(15) -0.0013(13) 0.0084(13)
C12B 0.0436(16) 0.056(2) 0.0373(16) 0.0062(15) -0.0013(13) 0.0084(13)
O2B 0.036(2) 0.0343(12) 0.026(3) -0.0153(11) -0.001(2) 0.0030(13)
C21B 0.044(3) 0.0352(16) 0.066(3) -0.0109(14) -0.009(2) -0.0051(17)
C22B 0.044(3) 0.0352(16) 0.066(3) -0.0109(14) -0.009(2) -0.0051(17)
O3B 0.013(2) 0.066(4) 0.030(3) -0.004(3) -0.002(2) 0.002(2)
C31B 0.047(2) 0.076(3) 0.050(2) -0.005(2) 0.0256(18) -0.001(2)
C32B 0.047(2) 0.076(3) 0.050(2) -0.005(2) 0.0256(18) -0.001(2)
N1 0.0221(10) 0.0184(10) 0.0164(9) 0.0012(8) 0.0039(8) 0.0008(8)
N2 0.0217(11) 0.0202(10) 0.0200(9) -0.0016(8) 0.0051(8) -0.0024(8)
I1 0.03902(12) 0.02923(11) 0.02399(10) 0.00690(8) 0.00707(7) 0.00048(7)

loop_
_atom_type_symbol
_atom_type_description
_atom_type_scat_dispersion_real
_atom_type_scat_dispersion_imag
_atom_type_scat_source
C C 0.0033 0.0016 'International Tables Vol C Tables 4.2.6.8 and 6.1.1.4'
H H 0.0000 0.0000 'International Tables Vol C Tables 4.2.6.8 and 6.1.1.4'
N N 0.0061 0.0033 'International Tables Vol C Tables 4.2.6.8 and 6.1.1.4'
O O 0.0106 0.0060 'International Tables Vol C Tables 4.2.6.8 and 6.1.1.4'
Si Si 0.0817 0.0704 'International Tables Vol C Tables 4.2.6.8 and 6.1.1.4'
I I -0.4742 1.8119 'International Tables Vol C Tables 4.2.6.8 and 6.1.1.4'

loop_
_geom_angle_atom_site_label_1
_geom_angle_atom_site_label_2
_geom_angle_atom_site_label_3
_geom_angle_site_symmetry_1
_geom_angle_site_symmetry_3
_geom_angle
_geom_angle_publ_flag
N1 C1 C2 . . 116.77(19) ?
N1 C1 H1A . . 108.1 ?
C2 C1 H1A . . 108.1 ?
N1 C1 H1B . . 108.1 ?
C2 C1 H1B . . 108.1 ?
H1A C1 H1B . . 107.3 ?
N2 C2 C1 . . 115.2(2) ?
N2 C2 H2A . . 108.5 ?
C1 C2 H2A . . 108.5 ?
N2 C2 H2B . . 108.5 ?
C1 C2 H2B . . 108.5 ?
H2A C2 H2B . . 107.5 ?
N2 C3 C4 . . 108.1(2) ?
N2 C3 H3A . . 110.1 ?
C4 C3 H3A . . 110.1 ?
N2 C3 H3B . . 110.1 ?
C4 C3 H3B . . 110.1 ?
H3A C3 H3B . . 108.4 ?
C5 C4 C3 . . 112.9(2) ?
C5 C4 H4A . . 109.0 ?
C3 C4 H4A . . 109.0 ?
C5 C4 H4B . . 109.0 ?
C3 C4 H4B . . 109.0 ?
H4A C4 H4B . . 107.8 ?
C4 C5 N1 . 3_655 112.17(19) ?
C4 C5 H5A . . 109.2 ?
N1 C5 H5A 3_655 . 109.2 ?
C4 C5 H5B . . 109.2 ?
N1 C5 H5B 3_655 . 109.2 ?
H5A C5 H5B . . 107.9 ?
N2 C6 N1 . 3_655 108.71(17) ?
N2 C6 H6A . . 109.9 ?
N1 C6 H6A 3_655 . 109.9 ?
N2 C6 H6B . . 109.9 ?
N1 C6 H6B 3_655 . 109.9 ?
H6A C6 H6B . . 108.3 ?
C8 C7 N1 . . 116.57(19) ?
C8 C7 H7A . . 108.1 ?
N1 C7 H7A . . 108.1 ?
C8 C7 H7B . . 108.1 ?
N1 C7 H7B . . 108.1 ?
H7A C7 H7B . . 107.3 ?
C7 C8 C9 . . 108.4(2) ?
C7 C8 H8A . . 110.0 ?
C9 C8 H8A . . 110.0 ?
C7 C8 H8B . . 110.0 ?
C9 C8 H8B . . 110.0 ?
H8A C8 H8B . . 108.4 ?
C8 C9 Si1 . . 114.03(18) ?
C8 C9 H9A . . 108.7 ?
Si1 C9 H9A . . 108.7 ?
C8 C9 H9B . . 108.7 ?
Si1 C9 H9B . . 108.7 ?
H9A C9 H9B . . 107.6 ?
O1 Si1 O2B . . 117.9(5) ?
O1 Si1 O2A . . 106.10(19) ?
O1 Si1 O3A . . 103.2(3) ?
O2B Si1 O3A . . 103.0(8) ?
O2A Si1 O3A . . 112.9(5) ?
O1 Si1 O3B . . 109.3(5) ?
O2B Si1 O3B . . 108.8(9) ?
O2A Si1 O3B . . 120.3(7) ?
O1 Si1 C9 . . 111.97(11) ?
O2B Si1 C9 . . 103.9(6) ?
O2A Si1 C9 . . 105.3(3) ?
O3A Si1 C9 . . 117.0(3) ?
O3B Si1 C9 . . 103.9(4) ?
C11B O1 C11A . . 53.1(5) ?
C11B O1 Si1 . . 136.6(7) ?
C11A O1 Si1 . . 126.6(2) ?
O1 C11A C12A . . 108.8(3) ?
O1 C11A H11A . . 109.9 ?
C12A C11A H11A . . 109.9 ?
O1 C11A H11B . . 109.9 ?
C12A C11A H11B . . 109.9 ?
H11A C11A H11B . . 108.3 ?
C11A C12A H12A . . 109.5 ?
C11A C12A H12B . . 109.5 ?
H12A C12A H12B . . 109.5 ?
C11A C12A H12C . . 109.5 ?
H12A C12A H12C . . 109.5 ?
H12B C12A H12C . . 109.5 ?
C21A O2A Si1 . . 126.0(5) ?
O2A C21A C22A . . 108.5(5) ?
O2A C21A H21A . . 110.0 ?
C22A C21A H21A . . 110.0 ?
O2A C21A H21B . . 110.0 ?
C22A C21A H21B . . 110.0 ?
H21A C21A H21B . . 108.4 ?
C21A C22A H22A . . 109.5 ?
C21A C22A H22B . . 109.5 ?
H22A C22A H22B . . 109.5 ?
C21A C22A H22C . . 109.5 ?
H22A C22A H22C . . 109.5 ?
H22B C22A H22C . . 109.5 ?
C31A O3A Si1 . . 117.6(6) ?
O3A C31A C32A . . 109.8(6) ?
O3A C31A H31A . . 109.7 ?
C32A C31A H31A . . 109.7 ?
O3A C31A H31B . . 109.7 ?
C32A C31A H31B . . 109.7 ?
H31A C31A H31B . . 108.2 ?
C31A C32A H32A . . 109.5 ?
C31A C32A H32B . . 109.5 ?
H32A C32A H32B . . 109.5 ?
C31A C32A H32C . . 109.5 ?
H32A C32A H32C . . 109.5 ?
H32B C32A H32C . . 109.5 ?
O1 C11B C12B . . 104.5(9) ?
O1 C11B H11C . . 110.9 ?
C12B C11B H11C . . 110.9 ?
O1 C11B H11D . . 110.9 ?
C12B C11B H11D . . 110.9 ?
H11C C11B H11D . . 108.9 ?
C11B C12B H12D . . 109.5 ?
C11B C12B H12E . . 109.5 ?
H12D C12B H12E . . 109.5 ?
C11B C12B H12F . . 109.5 ?
H12D C12B H12F . . 109.5 ?
H12E C12B H12F . . 109.5 ?
C21B O2B Si1 . . 116.6(9) ?
O2B C21B C22B . . 110.2(11) ?
O2B C21B H21C . . 109.6 ?
C22B C21B H21C . . 109.6 ?
O2B C21B H21D . . 109.6 ?
C22B C21B H21D . . 109.6 ?
H21C C21B H21D . . 108.1 ?
C21B C22B H22D . . 109.5 ?
C21B C22B H22E . . 109.5 ?
H22D C22B H22E . . 109.5 ?
C21B C22B H22F . . 109.5 ?
H22D C22B H22F . . 109.5 ?
H22E C22B H22F . . 109.5 ?
C31B O3B Si1 . . 134.5(8) ?
O3B C31B C32B . . 110.4(11) ?
O3B C31B H31C . . 109.6 ?
C32B C31B H31C . . 109.6 ?
O3B C31B H31D . . 109.6 ?
C32B C31B H31D . . 109.6 ?
H31C C31B H31D . . 108.1 ?
C31B C32B H32D . . 109.5 ?
C31B C32B H32E . . 109.5 ?
H32D C32B H32E . . 109.5 ?
C31B C32B H32F . . 109.5 ?
H32D C32B H32F . . 109.5 ?
H32E C32B H32F . . 109.5 ?
C1 N1 C6 . 3_655 113.09(17) ?
C1 N1 C7 . . 112.57(18) ?
C6 N1 C7 3_655 . 105.79(17) ?
C1 N1 C5 . 3_655 108.91(17) ?
C6 N1 C5 3_655 3_655 107.02(17) ?
C7 N1 C5 . 3_655 109.24(18) ?
C6 N2 C2 . . 114.02(18) ?
C6 N2 C3 . . 108.95(19) ?
C2 N2 C3 . . 111.64(19) ?

loop_
_geom_bond_atom_site_label_1
_geom_bond_atom_site_label_2
_geom_bond_site_symmetry_2
_geom_bond_distance
_geom_bond_publ_flag
C1 N1 . 1.516(3) ?
C1 C2 . 1.520(3) ?
C1 H1A . 0.9900 ?
C1 H1B . 0.9900 ?
C2 N2 . 1.472(3) ?
C2 H2A . 0.9900 ?
C2 H2B . 0.9900 ?
C3 N2 . 1.475(3) ?
C3 C4 . 1.519(4) ?
C3 H3A . 0.9900 ?
C3 H3B . 0.9900 ?
C4 C5 . 1.518(4) ?
C4 H4A . 0.9900 ?
C4 H4B . 0.9900 ?
C5 N1 3_655 1.524(3) ?
C5 H5A . 0.9900 ?
C5 H5B . 0.9900 ?
C6 N2 . 1.443(3) ?
C6 N1 3_655 1.517(3) ?
C6 H6A . 0.9900 ?
C6 H6B . 0.9900 ?
C7 C8 . 1.516(3) ?
C7 N1 . 1.518(3) ?
C7 H7A . 0.9900 ?
C7 H7B . 0.9900 ?
C8 C9 . 1.538(3) ?
C8 H8A . 0.9900 ?
C8 H8B . 0.9900 ?
C9 Si1 . 1.853(3) ?
C9 H9A . 0.9900 ?
C9 H9B . 0.9900 ?
Si1 O1 . 1.6148(19) ?
Si1 O2B . 1.629(7) ?
Si1 O2A . 1.633(4) ?
Si1 O3A . 1.635(5) ?
Si1 O3B . 1.644(6) ?
O1 C11B . 1.431(7) ?
O1 C11A . 1.441(4) ?
C11A C12A . 1.500(5) ?
C11A H11A . 0.9900 ?
C11A H11B . 0.9900 ?
C12A H12A . 0.9800 ?
C12A H12B . 0.9800 ?
C12A H12C . 0.9800 ?
O2A C21A . 1.446(5) ?
C21A C22A . 1.510(6) ?
C21A H21A . 0.9900 ?
C21A H21B . 0.9900 ?
C22A H22A . 0.9800 ?
C22A H22B . 0.9800 ?
C22A H22C . 0.9800 ?
O3A C31A . 1.444(7) ?
C31A C32A . 1.498(6) ?
C31A H31A . 0.9900 ?
C31A H31B . 0.9900 ?
C32A H32A . 0.9800 ?
C32A H32B . 0.9800 ?
C32A H32C . 0.9800 ?
C11B C12B . 1.490(8) ?
C11B H11C . 0.9900 ?
C11B H11D . 0.9900 ?
C12B H12D . 0.9800 ?
C12B H12E . 0.9800 ?
C12B H12F . 0.9800 ?
O2B C21B . 1.446(7) ?
C21B C22B . 1.501(8) ?
C21B H21C . 0.9900 ?
C21B H21D . 0.9900 ?
C22B H22D . 0.9800 ?
C22B H22E . 0.9800 ?
C22B H22F . 0.9800 ?
O3B C31B . 1.452(7) ?
C31B C32B . 1.495(7) ?
C31B H31C . 0.9900 ?
C31B H31D . 0.9900 ?
C32B H32D . 0.9800 ?
C32B H32E . 0.9800 ?
C32B H32F . 0.9800 ?
N1 C6 3_655 1.517(3) ?
N1 C5 3_655 1.524(3) ?

loop_
_geom_torsion_atom_site_label_1
_geom_torsion_atom_site_label_2
_geom_torsion_atom_site_label_3
_geom_torsion_atom_site_label_4
_geom_torsion_site_symmetry_1
_geom_torsion_site_symmetry_2
_geom_torsion_site_symmetry_3
_geom_torsion_site_symmetry_4
_geom_torsion
_geom_torsion_publ_flag
N1 C1 C2 N2 . . . . -67.5(3) ?
N2 C3 C4 C5 . . . . -52.3(3) ?
C3 C4 C5 N1 . . . 3_655 48.6(3) ?
N1 C7 C8 C9 . . . . -170.30(19) ?
C7 C8 C9 Si1 . . . . -175.74(16) ?
C8 C9 Si1 O1 . . . . -46.8(2) ?
C8 C9 Si1 O2B . . . . -175.2(6) ?
C8 C9 Si1 O2A . . . . -161.7(2) ?
C8 C9 Si1 O3A . . . . 72.0(5) ?
C8 C9 Si1 O3B . . . . 71.0(6) ?
O2B Si1 O1 C11B . . . . -70.0(11) ?
O2A Si1 O1 C11B . . . . -76.2(9) ?
O3A Si1 O1 C11B . . . . 42.7(9) ?
O3B Si1 O1 C11B . . . . 54.8(10) ?
C9 Si1 O1 C11B . . . . 169.4(8) ?
O2B Si1 O1 C11A . . . . -142.4(8) ?
O2A Si1 O1 C11A . . . . -148.7(4) ?
O3A Si1 O1 C11A . . . . -29.7(5) ?
O3B Si1 O1 C11A . . . . -17.6(7) ?
C9 Si1 O1 C11A . . . . 97.0(3) ?
C11B O1 C11A C12A . . . . 19.5(9) ?
Si1 O1 C11A C12A . . . . 144.5(3) ?
O1 Si1 O2A C21A . . . . 58.1(6) ?
O2B Si1 O2A C21A . . . . -97(4) ?
O3A Si1 O2A C21A . . . . -54.2(6) ?
O3B Si1 O2A C21A . . . . -66.3(7) ?
C9 Si1 O2A C21A . . . . 177.0(5) ?
Si1 O2A C21A C22A . . . . 141.1(5) ?
O1 Si1 O3A C31A . . . . -178.7(7) ?
O2B Si1 O3A C31A . . . . -55.4(9) ?
O2A Si1 O3A C31A . . . . -64.5(8) ?
O3B Si1 O3A C31A . . . . 62(4) ?
C9 Si1 O3A C31A . . . . 57.9(9) ?
Si1 O3A C31A C32A . . . . -112.4(8) ?
C11A O1 C11B C12B . . . . -9.4(8) ?
Si1 O1 C11B C12B . . . . -116.4(10) ?
O1 Si1 O2B C21B . . . . 51.5(14) ?
O2A Si1 O2B C21B . . . . 79(4) ?
O3A Si1 O2B C21B . . . . -61.4(13) ?
O3B Si1 O2B C21B . . . . -73.6(13) ?
C9 Si1 O2B C21B . . . . 176.1(11) ?
Si1 O2B C21B C22B . . . . -162.0(13) ?
O1 Si1 O3B C31B . . . . 154.0(16) ?
O2B Si1 O3B C31B . . . . -76.0(19) ?
O2A Si1 O3B C31B . . . . -83.0(18) ?
O3A Si1 O3B C31B . . . . -142(6) ?
C9 Si1 O3B C31B . . . . 34.3(19) ?
Si1 O3B C31B C32B . . . . 67.1(19) ?
C2 C1 N1 C6 . . . 3_655 60.8(3) ?
C2 C1 N1 C7 . . . . -59.0(3) ?
C2 C1 N1 C5 . . . 3_655 179.6(2) ?
C8 C7 N1 C1 . . . . -49.9(3) ?
C8 C7 N1 C6 . . . 3_655 -173.89(19) ?
C8 C7 N1 C5 . . . 3_655 71.2(3) ?
N1 C6 N2 C2 3_655 . . . 162.99(18) ?
N1 C6 N2 C3 3_655 . . . -71.6(2) ?
C1 C2 N2 C6 . . . . -60.5(3) ?
C1 C2 N2 C3 . . . . 175.5(2) ?
C4 C3 N2 C6 . . . . 63.8(3) ?
C4 C3 N2 C2 . . . . -169.4(2) ?
